data_2209450
loop_
_publ_author_name
'Zhang, Wen-Jun'
'Duan, Zhong-Yu'
'Zhao, Xin'

_publ_section_title
(<i>E</i>)-4-[3-Ethoxy-4-(2-phenoxyethoxy)benzylideneamino]-1,5-dimethyl-2-phenyl-1<i>H</i>-pyrazol-3(2<i>H</i>)-one
_journal_coeditor_code CI2077
_journal_issue 7
_journal_name_full 'Acta Crystallographica Section E'
_journal_page_first o2963
_journal_page_last o2964
_journal_paper_doi 10.1107/S160053680602304X
_journal_volume 62
_journal_year 2006
_chemical_formula_iupac 'C28 H29 N3 O4'
_chemical_formula_moiety 'C28 H29 N3 O4'
_chemical_formula_sum 'C28 H29 N3 O4'
_chemical_formula_weight 471.54
_chemical_name_systematic
;
(E)-4-[3-Ethoxy-4-(2-phenoxyethoxy)benzylideneamino]-1,5-dimethyl-2-phenyl-
1H-pyrazol-3(2H)-one
;
_space_group_IT_number 2
_symmetry_cell_setting triclinic
_symmetry_space_group_name_Hall '-P 1'
_symmetry_space_group_name_H-M 'P -1'
_atom_sites_solution_hydrogens geom
_atom_sites_solution_primary direct
_atom_sites_solution_secondary difmap
_audit_creation_method SHELXL-97
_cell_angle_alpha 99.985(11)
_cell_angle_beta 90.178(11)
_cell_angle_gamma 106.223(10)
_cell_formula_units_Z 2
_cell_length_a 9.804(6)
_cell_length_b 10.226(7)
_cell_length_c 13.055(8)
_cell_measurement_reflns_used 2171
_cell_measurement_temperature 294(2)
_cell_measurement_theta_max 25.90
_cell_measurement_theta_min 2.56
_cell_volume 1235.8(14)
_computing_cell_refinement 'SAINT (Bruker, 1999)'
_computing_data_collection 'SMART (Bruker, 1999)'
_computing_data_reduction SAINT
_computing_molecular_graphics 'SHELXTL (Sheldrick, 1997b)'
_computing_publication_material SHELXTL
_computing_structure_refinement 'SHELXL97 (Sheldrick, 1997a)'
_computing_structure_solution 'SHELXS97 (Sheldrick, 1997a)'
_diffrn_ambient_temperature 294(2)
_diffrn_measured_fraction_theta_full 0.994
_diffrn_measured_fraction_theta_max 0.994
_diffrn_measurement_device_type 'Bruker SMART APEX CCD area-detector'
_diffrn_measurement_method '\f and \w'
_diffrn_radiation_monochromator graphite
_diffrn_radiation_source 'fine-focus sealed tube'
_diffrn_radiation_type MoK\a
_diffrn_radiation_wavelength 0.71073
_diffrn_reflns_av_R_equivalents 0.0254
_diffrn_reflns_av_sigmaI/netI 0.0474
_diffrn_reflns_limit_h_max 11
_diffrn_reflns_limit_h_min -8
_diffrn_reflns_limit_k_max 11
_diffrn_reflns_limit_k_min -12
_diffrn_reflns_limit_l_max 13
_diffrn_reflns_limit_l_min -15
_diffrn_reflns_number 6294
_diffrn_reflns_theta_full 25.01
_diffrn_reflns_theta_max 25.01
_diffrn_reflns_theta_min 1.59
_diffrn_standards_number 0
_exptl_absorpt_coefficient_mu 0.086
_exptl_absorpt_correction_T_max 0.985
_exptl_absorpt_correction_T_min 0.961
_exptl_absorpt_correction_type multi-scan
_exptl_absorpt_process_details '(SADABS; Sheldrick, 1996)'
_exptl_crystal_colour yellow
_exptl_crystal_density_diffrn 1.267
_exptl_crystal_density_method 'not measured'
_exptl_crystal_description Block
_exptl_crystal_F_000 500
_exptl_crystal_size_max 0.30
_exptl_crystal_size_mid 0.24
_exptl_crystal_size_min 0.18
_refine_diff_density_max 0.157
_refine_diff_density_min -0.210
_refine_ls_extinction_method none
_refine_ls_goodness_of_fit_ref 1.009
_refine_ls_hydrogen_treatment constr
_refine_ls_matrix_type full
_refine_ls_number_parameters 319
_refine_ls_number_reflns 4325
_refine_ls_number_restraints 6
_refine_ls_restrained_S_all 1.027
_refine_ls_R_factor_all 0.0794
_refine_ls_R_factor_gt 0.0448
_refine_ls_shift/su_max 0.001
_refine_ls_shift/su_mean 0.000
_refine_ls_structure_factor_coef Fsqd
_refine_ls_weighting_details 'calc w=1/[\s^2^(Fo^2^)+(0.0597P)^2^+0.2487P] where P=(Fo^2^+2Fc^2^)/3'
_refine_ls_weighting_scheme calc
_refine_ls_wR_factor_gt 0.1057
_refine_ls_wR_factor_ref 0.1299
_reflns_number_gt 2786
_reflns_number_total 4325
_reflns_threshold_expression I>2\s(I)
_cod_data_source_file ci2077.cif
_cod_data_source_block I
_cod_depositor_comments
;
The following automatic conversions were performed:
'_symmetry_cell_setting' value 'Triclinic' changed to 'triclinic'
according to '/home/saulius/struct/CIF-dictionaries/cif_core.dic'
dictionary named 'cif_core.dic' version 2.4.1 from 2010-06-29.

Automatic conversion script
Id: cif_fix_enum 1527 2010-12-29 10:47:43Z saulius 

The following automatic conversions were performed:

'_symmetry_cell_setting' value 'Triclinic' changed to 'triclinic'
according to /home/saulius/struct/CIF-dictionaries/cif_core.dic
dictionary named 'cif_core.dic' version 2.4.1 from 2010-06-29.

Automatic conversion script
Id: cif_fix_values 1715 2011-07-08 13:25:40Z adriana 
;
_cod_original_cell_volume 1235.8(13)
_cod_database_code 2209450
_cod_database_fobs_code 2209450

loop_
_symmetry_equiv_pos_as_xyz
'x, y, z'
'-x, -y, -z'

loop_
_atom_site_type_symbol
_atom_site_label
_atom_site_fract_x
_atom_site_fract_y
_atom_site_fract_z
_atom_site_U_iso_or_equiv
_atom_site_adp_type
_atom_site_calc_flag
_atom_site_refinement_flags
_atom_site_occupancy
O O1 -0.40014(17) 0.20489(18) 0.54329(12) 0.0623(5) Uani d . 1
O O2 -0.16508(15) 0.16903(15) 0.40328(13) 0.0590(5) Uani d . 1
O O3 0.03020(16) 0.33787(15) 0.32225(15) 0.0644(5) Uani d . 1
O O4 0.40920(15) -0.21969(15) 0.09608(12) 0.0530(4) Uani d . 1
N N1 0.39721(18) 0.07544(18) 0.20346(13) 0.0445(4) Uani d . 1
N N2 0.72542(18) 0.04093(17) 0.10314(14) 0.0474(5) Uani d . 1
N N3 0.63994(18) -0.09564(17) 0.06898(14) 0.0463(4) Uani d . 1
C C1 -0.5029(3) 0.3133(2) 0.68088(19) 0.0587(6) Uani d . 1
H H1 -0.4390 0.2962 0.7260 0.070 Uiso calc R 1
C C2 -0.5999(3) 0.3796(3) 0.7194(2) 0.0734(8) Uani d . 1
H H2 -0.6007 0.4085 0.7909 0.088 Uiso calc R 1
C C3 -0.6957(3) 0.4040(3) 0.6548(3) 0.0848(9) Uani d . 1
H H3 -0.7623 0.4479 0.6820 0.102 Uiso calc R 1
C C4 -0.6930(3) 0.3629(3) 0.5486(3) 0.0844(9) Uani d . 1
H H4 -0.7575 0.3803 0.5042 0.101 Uiso calc R 1
C C5 -0.5954(3) 0.2964(3) 0.5076(2) 0.0680(7) Uani d . 1
H H5 -0.5940 0.2685 0.4360 0.082 Uiso calc R 1
C C6 -0.5001(2) 0.2718(2) 0.57439(18) 0.0505(6) Uani d . 1
C C7 -0.4072(2) 0.1424(3) 0.43626(18) 0.0576(6) Uani d . 1
H H7A -0.3930 0.2126 0.3930 0.069 Uiso calc R 1
H H7B -0.5000 0.0766 0.4171 0.069 Uiso calc R 1
C C8 -0.2941(2) 0.0699(2) 0.4197(2) 0.0573(6) Uani d . 1
H H8A -0.2817 0.0302 0.4803 0.069 Uiso calc R 1
H H8B -0.3206 -0.0044 0.3597 0.069 Uiso calc R 1
C C9 -0.0571(2) 0.1180(2) 0.36551(16) 0.0440(5) Uani d . 1
C C10 0.0497(2) 0.2105(2) 0.32001(17) 0.0445(5) Uani d . 1
C C11 0.1379(3) 0.4388(3) 0.2841(3) 0.0779(9) Uani d . 1
H H11A 0.1483 0.4081 0.2107 0.094 Uiso calc R 1
H H11B 0.2281 0.4534 0.3215 0.094 Uiso calc R 1
C C12 0.0964(3) 0.5693(3) 0.2994(3) 0.1124(13) Uani d U 1
H H12A 0.0073 0.5539 0.2618 0.169 Uiso calc R 1
H H12B 0.1682 0.6394 0.2741 0.169 Uiso calc R 1
H H12C 0.0867 0.5990 0.3722 0.169 Uiso calc R 1
C C13 0.1607(2) 0.1681(2) 0.27683(17) 0.0440(5) Uani d . 1
H H13 0.2298 0.2284 0.2453 0.053 Uiso calc R 1
C C14 0.1714(2) 0.0353(2) 0.27956(15) 0.0408(5) Uani d . 1
C C15 0.0676(2) -0.0528(2) 0.32631(17) 0.0479(5) Uani d . 1
H H15 0.0743 -0.1410 0.3294 0.058 Uiso calc R 1
C C16 -0.0464(2) -0.0117(2) 0.36874(17) 0.0485(6) Uani d . 1
H H16 -0.1159 -0.0726 0.3995 0.058 Uiso calc R 1
C C17 0.2900(2) -0.0093(2) 0.23359(16) 0.0445(5) Uani d . 1
H H17 0.2872 -0.1021 0.2261 0.053 Uiso calc R 1
C C18 0.5066(2) 0.0289(2) 0.15583(16) 0.0414(5) Uani d . 1
C C19 0.6385(2) 0.1151(2) 0.14719(16) 0.0435(5) Uani d . 1
C C20 0.5039(2) -0.1088(2) 0.10672(16) 0.0417(5) Uani d . 1
C C21 0.6898(3) 0.2675(2) 0.1783(2) 0.0591(6) Uani d . 1
H H21A 0.7752 0.2923 0.2221 0.089 Uiso calc R 1
H H21B 0.6182 0.3004 0.2158 0.089 Uiso calc R 1
H H21C 0.7091 0.3088 0.1173 0.089 Uiso calc R 1
C C22 0.8387(2) 0.0966(3) 0.03654(19) 0.0598(6) Uani d . 1
H H22A 0.8004 0.1318 -0.0170 0.090 Uiso calc R 1
H H22B 0.8786 0.0245 0.0052 0.090 Uiso calc R 1
H H22C 0.9116 0.1701 0.0777 0.090 Uiso calc R 1
C C23 0.7046(2) -0.2051(2) 0.05040(16) 0.0426(5) Uani d . 1
C C24 0.8323(2) -0.1933(2) 0.10184(18) 0.0514(6) Uani d . 1
H H24 0.8784 -0.1122 0.1475 0.062 Uiso calc R 1
C C25 0.8907(3) -0.3023(3) 0.0850(2) 0.0614(7) Uani d . 1
H H25 0.9775 -0.2941 0.1182 0.074 Uiso calc R 1
C C26 0.8214(3) -0.4233(3) 0.0192(2) 0.0654(7) Uani d . 1
H H26 0.8604 -0.4974 0.0091 0.078 Uiso calc R 1
C C27 0.6935(3) -0.4351(2) -0.0322(2) 0.0625(7) Uani d . 1
H H27 0.6465 -0.5170 -0.0766 0.075 Uiso calc R 1
C C28 0.6361(2) -0.3251(2) -0.01732(18) 0.0529(6) Uani d . 1
H H28 0.5513 -0.3318 -0.0529 0.064 Uiso calc R 1

loop_
_atom_site_aniso_label
_atom_site_aniso_U_11
_atom_site_aniso_U_22
_atom_site_aniso_U_33
_atom_site_aniso_U_12
_atom_site_aniso_U_13
_atom_site_aniso_U_23
O1 0.0523(10) 0.0888(13) 0.0467(10) 0.0275(9) 0.0029(8) 0.0026(9)
O2 0.0457(9) 0.0477(9) 0.0806(12) 0.0106(7) 0.0251(8) 0.0077(8)
O3 0.0462(9) 0.0427(9) 0.1103(14) 0.0155(7) 0.0238(9) 0.0250(9)
O4 0.0412(9) 0.0448(9) 0.0685(11) 0.0106(7) 0.0031(7) 0.0011(8)
N1 0.0402(10) 0.0459(10) 0.0486(11) 0.0162(8) 0.0011(8) 0.0053(8)
N2 0.0391(10) 0.0433(11) 0.0596(12) 0.0104(8) 0.0086(9) 0.0107(9)
N3 0.0382(10) 0.0425(10) 0.0573(12) 0.0124(8) 0.0032(8) 0.0051(9)
C1 0.0552(15) 0.0637(16) 0.0508(15) 0.0097(12) 0.0067(12) 0.0049(12)
C2 0.0641(18) 0.0777(19) 0.0641(18) 0.0091(15) 0.0125(15) -0.0070(14)
C3 0.0612(18) 0.079(2) 0.103(3) 0.0233(15) 0.0098(18) -0.0191(18)
C4 0.0699(19) 0.097(2) 0.089(2) 0.0394(17) -0.0097(17) -0.0025(18)
C5 0.0622(17) 0.0856(19) 0.0551(16) 0.0256(15) -0.0022(13) 0.0025(14)
C6 0.0398(13) 0.0562(14) 0.0496(14) 0.0065(11) 0.0069(11) 0.0058(11)
C7 0.0473(14) 0.0753(17) 0.0474(14) 0.0139(12) 0.0107(11) 0.0090(12)
C8 0.0467(14) 0.0597(15) 0.0596(15) 0.0054(11) 0.0175(11) 0.0113(12)
C9 0.0413(12) 0.0423(13) 0.0446(12) 0.0094(10) 0.0086(10) 0.0011(10)
C10 0.0415(12) 0.0373(12) 0.0546(13) 0.0103(9) 0.0054(10) 0.0094(10)
C11 0.0549(16) 0.0540(16) 0.136(3) 0.0158(12) 0.0205(16) 0.0464(17)
C12 0.071(2) 0.0627(19) 0.218(4) 0.0234(15) 0.016(2) 0.055(2)
C13 0.0380(12) 0.0418(12) 0.0522(13) 0.0098(9) 0.0063(10) 0.0113(10)
C14 0.0411(12) 0.0399(12) 0.0398(12) 0.0122(9) -0.0006(9) 0.0014(9)
C15 0.0548(14) 0.0382(12) 0.0511(13) 0.0138(10) 0.0048(11) 0.0080(10)
C16 0.0517(14) 0.0406(13) 0.0495(14) 0.0061(10) 0.0139(11) 0.0094(10)
C17 0.0472(13) 0.0410(12) 0.0463(13) 0.0160(10) 0.0011(10) 0.0050(10)
C18 0.0395(12) 0.0444(12) 0.0426(12) 0.0162(10) 0.0021(9) 0.0073(10)
C19 0.0430(13) 0.0433(12) 0.0458(13) 0.0138(10) 0.0016(10) 0.0101(10)
C20 0.0365(12) 0.0453(13) 0.0445(12) 0.0133(10) 0.0001(9) 0.0086(10)
C21 0.0559(15) 0.0444(13) 0.0759(17) 0.0110(11) 0.0049(12) 0.0136(12)
C22 0.0456(14) 0.0645(16) 0.0696(17) 0.0121(12) 0.0149(12) 0.0184(13)
C23 0.0408(12) 0.0466(13) 0.0445(12) 0.0189(10) 0.0073(10) 0.0085(10)
C24 0.0453(13) 0.0570(14) 0.0541(14) 0.0182(11) 0.0012(11) 0.0098(11)
C25 0.0505(15) 0.0732(18) 0.0723(17) 0.0281(13) 0.0090(13) 0.0277(15)
C26 0.0638(17) 0.0584(17) 0.090(2) 0.0335(14) 0.0307(15) 0.0287(15)
C27 0.0598(16) 0.0498(15) 0.0735(18) 0.0155(12) 0.0191(13) -0.0008(12)
C28 0.0442(13) 0.0549(14) 0.0581(15) 0.0166(11) 0.0035(11) 0.0018(12)

loop_
_atom_type_symbol
_atom_type_description
_atom_type_scat_dispersion_real
_atom_type_scat_dispersion_imag
_atom_type_scat_source
C C 0.0033 0.0016 'International Tables Vol C Tables 4.2.6.8 and 6.1.1.4'
H H 0.0000 0.0000 'International Tables Vol C Tables 4.2.6.8 and 6.1.1.4'
N N 0.0061 0.0033 'International Tables Vol C Tables 4.2.6.8 and 6.1.1.4'
O O 0.0106 0.0060 'International Tables Vol C Tables 4.2.6.8 and 6.1.1.4'

loop_
_geom_angle_atom_site_label_1
_geom_angle_atom_site_label_2
_geom_angle_atom_site_label_3
_geom_angle
_geom_angle_publ_flag
C6 O1 C7 117.21(18) ?
C9 O2 C8 116.58(17) ?
C10 O3 C11 118.03(18) yes
C17 N1 C18 120.53(19) yes
C19 N2 N3 107.00(16) yes
C19 N2 C22 122.28(18) ?
N3 N2 C22 117.15(18) ?
C20 N3 N2 109.01(16) yes
C20 N3 C23 124.19(17) y
N2 N3 C23 119.39(17) ?
C2 C1 C6 119.7(3) ?
C2 C1 H1 120.2 ?
C6 C1 H1 120.2 ?
C3 C2 C1 121.0(3) ?
C3 C2 H2 119.5 ?
C1 C2 H2 119.5 ?
C2 C3 C4 119.4(3) ?
C2 C3 H3 120.3 ?
C4 C3 H3 120.3 ?
C3 C4 C5 120.7(3) ?
C3 C4 H4 119.7 ?
C5 C4 H4 119.7 ?
C6 C5 C4 119.0(3) ?
C6 C5 H5 120.5 ?
C4 C5 H5 120.5 ?
O1 C6 C5 124.4(2) yes
O1 C6 C1 115.4(2) yes
C5 C6 C1 120.2(2) ?
O1 C7 C8 108.73(19) ?
O1 C7 H7A 109.9 ?
C8 C7 H7A 109.9 ?
O1 C7 H7B 109.9 ?
C8 C7 H7B 109.9 ?
H7A C7 H7B 108.3 ?
O2 C8 C7 107.9(2) ?
O2 C8 H8A 110.1 ?
C7 C8 H8A 110.1 ?
O2 C8 H8B 110.1 ?
C7 C8 H8B 110.1 ?
H8A C8 H8B 108.4 ?
O2 C9 C16 125.40(19) yes
O2 C9 C10 114.95(18) yes
C16 C9 C10 119.65(19) ?
O3 C10 C13 125.32(18) yes
O3 C10 C9 115.03(18) yes
C13 C10 C9 119.64(19) ?
O3 C11 C12 108.1(2) yes
O3 C11 H11A 110.1 ?
C12 C11 H11A 110.1 ?
O3 C11 H11B 110.1 ?
C12 C11 H11B 110.1 ?
H11A C11 H11B 108.4 ?
C11 C12 H12A 109.5 ?
C11 C12 H12B 109.5 ?
H12A C12 H12B 109.5 ?
C11 C12 H12C 109.5 ?
H12A C12 H12C 109.5 ?
H12B C12 H12C 109.5 ?
C10 C13 C14 120.78(19) ?
C10 C13 H13 119.6 ?
C14 C13 H13 119.6 ?
C15 C14 C13 118.79(19) ?
C15 C14 C17 120.63(19) ?
C13 C14 C17 120.58(18) ?
C14 C15 C16 120.9(2) ?
C14 C15 H15 119.6 ?
C16 C15 H15 119.6 ?
C9 C16 C15 120.22(19) ?
C9 C16 H16 119.9 ?
C15 C16 H16 119.9 ?
N1 C17 C14 121.8(2) ?
N1 C17 H17 119.1 ?
C14 C17 H17 119.1 ?
C19 C18 N1 122.83(19) yes
C19 C18 C20 108.33(18) ?
N1 C18 C20 128.82(19) yes
N2 C19 C18 110.11(19) yes
N2 C19 C21 121.31(19) ?
C18 C19 C21 128.6(2) y
O4 C20 N3 123.67(19) yes
O4 C20 C18 131.5(2) yes
N3 C20 C18 104.78(17) yes
C19 C21 H21A 109.5 ?
C19 C21 H21B 109.5 ?
H21A C21 H21B 109.5 ?
C19 C21 H21C 109.5 ?
H21A C21 H21C 109.5 ?
H21B C21 H21C 109.5 ?
N2 C22 H22A 109.5 ?
N2 C22 H22B 109.5 ?
H22A C22 H22B 109.5 ?
N2 C22 H22C 109.5 ?
H22A C22 H22C 109.5 ?
H22B C22 H22C 109.5 ?
C28 C23 C24 120.4(2) ?
C28 C23 N3 118.9(2) ?
C24 C23 N3 120.6(2) ?
C25 C24 C23 119.5(2) ?
C25 C24 H24 120.2 ?
C23 C24 H24 120.2 ?
C26 C25 C24 120.3(2) ?
C26 C25 H25 119.8 ?
C24 C25 H25 119.8 ?
C25 C26 C27 120.1(2) ?
C25 C26 H26 119.9 ?
C27 C26 H26 119.9 ?
C28 C27 C26 119.8(2) ?
C28 C27 H27 120.1 ?
C26 C27 H27 120.1 ?
C27 C28 C23 119.8(2) ?
C27 C28 H28 120.1 ?
C23 C28 H28 120.1 ?

loop_
_geom_bond_atom_site_label_1
_geom_bond_atom_site_label_2
_geom_bond_distance
_geom_bond_publ_flag
O1 C6 1.369(3) ?
O1 C7 1.425(3) ?
O2 C9 1.364(3) ?
O2 C8 1.426(3) ?
O3 C10 1.364(3) ?
O3 C11 1.414(3) ?
O4 C20 1.234(2) ?
N1 C17 1.274(3) yes
N1 C18 1.396(3) yes
N2 C19 1.359(3) yes
N2 N3 1.407(2) yes
N2 C22 1.462(3) y
N3 C20 1.403(3) y
N3 C23 1.421(3) y
C1 C2 1.364(3) ?
C1 C6 1.384(3) ?
C1 H1 0.93 ?
C2 C3 1.361(4) ?
C2 H2 0.93 ?
C3 C4 1.379(4) ?
C3 H3 0.93 ?
C4 C5 1.381(4) ?
C4 H4 0.93 ?
C5 C6 1.377(3) ?
C5 H5 0.93 ?
C7 C8 1.494(3) ?
C7 H7A 0.97 ?
C7 H7B 0.97 ?
C8 H8A 0.97 ?
C8 H8B 0.97 ?
C9 C16 1.368(3) ?
C9 C10 1.410(3) ?
C10 C13 1.369(3) ?
C11 C12 1.482(4) ?
C11 H11A 0.97 ?
C11 H11B 0.97 ?
C12 H12A 0.96 ?
C12 H12B 0.96 ?
C12 H12C 0.96 ?
C13 C14 1.397(3) ?
C13 H13 0.93 ?
C14 C15 1.379(3) ?
C14 C17 1.458(3) ?
C15 C16 1.385(3) ?
C15 H15 0.93 ?
C16 H16 0.93 ?
C17 H17 0.93 ?
C18 C19 1.365(3) ?
C18 C20 1.435(3) ?
C19 C21 1.479(3) ?
C21 H21A 0.96 ?
C21 H21B 0.96 ?
C21 H21C 0.96 ?
C22 H22A 0.96 ?
C22 H22B 0.96 ?
C22 H22C 0.96 ?
C23 C28 1.378(3) ?
C23 C24 1.384(3) ?
C24 C25 1.375(3) ?
C24 H24 0.93 ?
C25 C26 1.374(4) ?
C25 H25 0.93 ?
C26 C27 1.385(4) ?
C26 H26 0.93 ?
C27 C28 1.378(3) ?
C27 H27 0.93 ?
C28 H28 0.93 ?

loop_
_geom_hbond_atom_site_label_D
_geom_hbond_atom_site_label_H
_geom_hbond_atom_site_label_A
_geom_hbond_site_symmetry_A
_geom_hbond_distance_DH
_geom_hbond_distance_HA
_geom_hbond_distance_DA
_geom_hbond_angle_DHA
_geom_hbond_publ_flag
C17 H17 O4 . 0.93 2.42 3.049(3) 125 yes
C27 H27 O4 2_645 0.93 2.56 3.341(3) 142 yes

loop_
_geom_torsion_atom_site_label_1
_geom_torsion_atom_site_label_2
_geom_torsion_atom_site_label_3
_geom_torsion_atom_site_label_4
_geom_torsion
C19 N2 N3 C20 -8.9(2)
C22 N2 N3 C20 -150.55(18)
C19 N2 N3 C23 -160.06(17)
C22 N2 N3 C23 58.3(3)
C6 C1 C2 C3 0.9(4)
C1 C2 C3 C4 -1.0(4)
C2 C3 C4 C5 0.7(5)
C3 C4 C5 C6 -0.2(5)
C7 O1 C6 C5 -7.9(3)
C7 O1 C6 C1 170.9(2)
C4 C5 C6 O1 178.9(2)
C4 C5 C6 C1 0.1(4)
C2 C1 C6 O1 -179.3(2)
C2 C1 C6 C5 -0.4(4)
C6 O1 C7 C8 -177.39(18)
C9 O2 C8 C7 -166.79(19)
O1 C7 C8 O2 -84.9(2)
C8 O2 C9 C16 -18.8(3)
C8 O2 C9 C10 161.07(19)
C11 O3 C10 C13 -5.0(4)
C11 O3 C10 C9 175.9(2)
O2 C9 C10 O3 1.1(3)
C16 C9 C10 O3 -179.0(2)
O2 C9 C10 C13 -178.0(2)
C16 C9 C10 C13 1.9(3)
C10 O3 C11 C12 -177.2(3)
O3 C10 C13 C14 179.4(2)
C9 C10 C13 C14 -1.6(3)
C10 C13 C14 C15 0.2(3)
C10 C13 C14 C17 -179.9(2)
C13 C14 C15 C16 0.8(3)
C17 C14 C15 C16 -179.0(2)
O2 C9 C16 C15 179.0(2)
C10 C9 C16 C15 -0.9(3)
C14 C15 C16 C9 -0.5(3)
C18 N1 C17 C14 -177.39(19)
C15 C14 C17 N1 -169.8(2)
C13 C14 C17 N1 10.4(3)
C17 N1 C18 C19 -162.0(2)
C17 N1 C18 C20 19.6(3)
N3 N2 C19 C18 8.5(2)
C22 N2 C19 C18 147.7(2)
N3 N2 C19 C21 -171.36(19)
C22 N2 C19 C21 -32.1(3)
N1 C18 C19 N2 176.46(18)
C20 C18 C19 N2 -4.9(2)
N1 C18 C19 C21 -3.7(3)
C20 C18 C19 C21 174.9(2)
N2 N3 C20 O4 -174.20(19)
C23 N3 C20 O4 -24.7(3)
N2 N3 C20 C18 5.8(2)
C23 N3 C20 C18 155.30(19)
C19 C18 C20 O4 179.3(2)
N1 C18 C20 O4 -2.2(4)
C19 C18 C20 N3 -0.7(2)
N1 C18 C20 N3 177.84(19)
C20 N3 C23 C28 57.5(3)
N2 N3 C23 C28 -155.90(19)
C20 N3 C23 C24 -120.5(2)
N2 N3 C23 C24 26.0(3)
C28 C23 C24 C25 0.0(3)
N3 C23 C24 C25 178.03(19)
C23 C24 C25 C26 -1.4(3)
C24 C25 C26 C27 1.3(4)
C25 C26 C27 C28 0.1(4)
C26 C27 C28 C23 -1.5(4)
C24 C23 C28 C27 1.4(3)
N3 C23 C28 C27 -176.65(19)

loop_
_cod_related_entry_id
_cod_related_entry_database
_cod_related_entry_code
1 ChemSpider 30654984
